data_1519507
loop_
_publ_author_name
'Taylor, Peter G.'
'Horton, Peter N.'
'Hursthouse, Michael B.'

_publ_section_title
;
 C40H90O15Si10
;
_journal_name_full 'Crystal Structure Report Archive'
_journal_page_first 935
_journal_year 2002
_chemical_formula_sum 'C40 H90 O15 Si10'
_chemical_formula_weight 1092.02
_space_group_IT_number 14
_symmetry_cell_setting monoclinic
_symmetry_space_group_name_Hall '-P 2ybc'
_symmetry_space_group_name_H-M 'P 1 21/c 1'
_atom_sites_solution_hydrogens geom
_atom_sites_solution_primary direct
_atom_sites_solution_secondary difmap
_cell_angle_alpha 90.00
_cell_angle_beta 92.810(2)
_cell_angle_gamma 90.00
_cell_formula_units_Z 4
_cell_length_a 10.8380(6)
_cell_length_b 27.4492(14)
_cell_length_c 19.9239(14)
_cell_measurement_reflns_used 7422
_cell_measurement_temperature 120(2)
_cell_measurement_theta_max 27.485
_cell_measurement_theta_min 2.910
_cell_volume 5920.1(6)
_computing_cell_refinement ' DENZO (Otwinowski & Minor, 1997) and COLLECT (Hooft, 1998)'
_computing_data_collection ' DENZO (Otwinowski and Minor, 1997)'
_computing_data_reduction ' DENZO (Otwinowski & Minor, 1997) and COLLECT (Hooft, 1998)'
_computing_molecular_graphics 'PLATON (Spek, 1990)'
_computing_structure_refinement 'SHELXL-97 (Sheldrick, 1997b)'
_computing_structure_solution 'SHELXS-97 (Sheldrick, 1997a)'
_diffrn_ambient_temperature 120(2)
_diffrn_detector_area_resol_mean 9.091
_diffrn_measured_fraction_theta_full 0.860
_diffrn_measured_fraction_theta_max 0.860
_diffrn_measurement_device_type 'Nonius KappaCCD Area Detector'
_diffrn_measurement_method '\f and \w scans to fill Ewald Sphere'
_diffrn_radiation_monochromator graphite
_diffrn_radiation_source 'Nonius FR591 rotating anode'
_diffrn_radiation_type MoK\a
_diffrn_radiation_wavelength 0.71073
_diffrn_reflns_av_R_equivalents 0.1397
_diffrn_reflns_av_sigmaI/netI 0.2504
_diffrn_reflns_limit_h_max 11
_diffrn_reflns_limit_h_min -12
_diffrn_reflns_limit_k_max 32
_diffrn_reflns_limit_k_min -26
_diffrn_reflns_limit_l_max 23
_diffrn_reflns_limit_l_min -23
_diffrn_reflns_number 29266
_diffrn_reflns_theta_full 25.03
_diffrn_reflns_theta_max 25.03
_diffrn_reflns_theta_min 2.91
_exptl_absorpt_coefficient_mu 0.277
_exptl_absorpt_correction_T_max 0.9890
_exptl_absorpt_correction_T_min 0.9214
_exptl_absorpt_correction_type multi-scan
_exptl_absorpt_process_details 'SORTAV Blessing (1997)'
_exptl_crystal_colour Colourless
_exptl_crystal_density_diffrn 1.225
_exptl_crystal_density_method 'not measured'
_exptl_crystal_description Shard
_exptl_crystal_F_000 2360
_exptl_crystal_size_max 0.30
_exptl_crystal_size_mid 0.10
_exptl_crystal_size_min 0.04
_refine_diff_density_max 0.870
_refine_diff_density_min -0.607
_refine_diff_density_rms 0.095
_refine_ls_extinction_method none
_refine_ls_goodness_of_fit_ref 0.954
_refine_ls_hydrogen_treatment constr
_refine_ls_matrix_type full
_refine_ls_number_parameters 605
_refine_ls_number_reflns 8987
_refine_ls_number_restraints 6
_refine_ls_restrained_S_all 0.958
_refine_ls_R_factor_all 0.2406
_refine_ls_R_factor_gt 0.0904
_refine_ls_shift/su_max 0.001
_refine_ls_shift/su_mean 0.000
_refine_ls_structure_factor_coef Fsqd
_refine_ls_weighting_details 'calc w=1/[\s^2^(Fo^2^)+(0.1096P)^2^+0.0000P] where P=(Fo^2^+2Fc^2^)/3'
_refine_ls_weighting_scheme calc
_refine_ls_wR_factor_gt 0.1831
_refine_ls_wR_factor_ref 0.2351
_reflns_number_gt 3791
_reflns_number_total 8987
_reflns_threshold_expression >2\s(I)
_cod_data_source_file eCrystal-935.cif
_cod_data_source_block s92
_cod_depositor_comments
;
Citation :
Taylor, Peter G. and Horton, Peter N. and Hursthouse, Michael B. (2002) 
University of Southampton, Crystal Structure Report Archive. 
(doi:10.5258/ecrystals/935)

More at:
http://ecrystals.chem.soton.ac.uk/935/
;
_cod_original_sg_symbol_H-M P2(1)/c
_cod_database_code 1519507

loop_
_symmetry_equiv_pos_as_xyz
'x, y, z'
'-x, y+1/2, -z+1/2'
'-x, -y, -z'
'x, -y-1/2, z-1/2'

loop_
_atom_site_label
_atom_site_type_symbol
_atom_site_fract_x
_atom_site_fract_y
_atom_site_fract_z
_atom_site_U_iso_or_equiv
_atom_site_adp_type
_atom_site_occupancy
_atom_site_symmetry_multiplicity
_atom_site_calc_flag
_atom_site_refinement_flags
_atom_site_disorder_assembly
_atom_site_disorder_group
Si1 Si 0.2775(2) 0.44114(9) 0.82483(12) 0.0336(7) Uani 1 1 d . . .
Si4 Si 0.3814(2) 0.34582(8) 0.62654(12) 0.0306(6) Uani 1 1 d . . .
Si5 Si 0.3238(2) 0.45295(9) 0.67133(12) 0.0340(6) Uani 1 1 d . . .
Si8 Si 0.6447(2) 0.29003(9) 0.78565(12) 0.0363(7) Uani 1 1 d . . .
Si2 Si 0.2947(2) 0.33157(8) 0.87251(12) 0.0336(6) Uani 1 1 d . . .
Si6 Si 0.5593(2) 0.45517(8) 0.85949(12) 0.0325(6) Uani 1 1 d . . .
Si9 Si 0.6618(2) 0.36184(9) 0.66625(12) 0.0341(7) Uani 1 1 d . . .
Si3 Si 0.3623(2) 0.27352(8) 0.74638(12) 0.0326(6) Uani 1 1 d . . .
Si7 Si 0.5757(2) 0.34699(8) 0.91093(12) 0.0324(6) Uani 1 1 d . . .
Si10 Si 0.6043(2) 0.46936(9) 0.70593(12) 0.0372(7) Uani 1 1 d . . .
O9 O 0.5303(4) 0.34625(18) 0.6301(2) 0.0303(14) Uani 1 1 d . . .
O8 O 0.5105(5) 0.26928(19) 0.7620(3) 0.0380(15) Uani 1 1 d . . .
O6 O 0.4105(5) 0.45973(18) 0.8542(3) 0.0374(15) Uani 1 1 d . . .
O10 O 0.4620(5) 0.4744(2) 0.6797(3) 0.0454(16) Uani 1 1 d . . .
O7 O 0.4306(5) 0.33496(19) 0.9093(3) 0.0339(14) Uani 1 1 d . . .
O2 O 0.2965(5) 0.29150(18) 0.8129(3) 0.0365(15) Uani 1 1 d . . .
O15 O 0.6116(5) 0.4650(2) 0.7871(3) 0.0442(16) Uani 1 1 d . . .
O4 O 0.3299(5) 0.40056(19) 0.6347(3) 0.0382(15) Uani 1 1 d . . .
O11 O 0.5978(5) 0.4012(2) 0.8828(3) 0.0415(15) Uani 1 1 d . . .
O12 O 0.6413(5) 0.30941(19) 0.8623(3) 0.0372(15) Uani 1 1 d . . .
O14 O 0.6626(5) 0.4211(2) 0.6758(3) 0.0435(16) Uani 1 1 d . . .
O5 O 0.2688(5) 0.4475(2) 0.7449(3) 0.0439(16) Uani 1 1 d . . .
O13 O 0.6762(5) 0.3361(2) 0.7386(3) 0.0476(17) Uani 1 1 d . . .
O1 O 0.2611(5) 0.3836(2) 0.8396(3) 0.0455(16) Uani 1 1 d . . .
O3 O 0.3349(5) 0.31303(19) 0.6884(3) 0.0369(15) Uani 1 1 d . . .
C9 C 0.3055(8) 0.2131(3) 0.7198(5) 0.042(2) Uani 1 1 d . . .
H9A H 0.3435 0.2053 0.6769 0.051 Uiso 1 1 calc R . .
H9B H 0.3381 0.1893 0.7535 0.051 Uiso 1 1 calc R . .
C13 C 0.3240(7) 0.3197(3) 0.5454(4) 0.035(2) Uani 1 1 d . . .
H13A H 0.3731 0.2901 0.5369 0.042 Uiso 1 1 calc R . .
H13B H 0.2376 0.3091 0.5503 0.042 Uiso 1 1 calc R . .
C37 C 0.6902(8) 0.5233(3) 0.6766(4) 0.041(2) Uani 1 1 d . . .
H37A H 0.6542 0.5329 0.6319 0.049 Uiso 1 1 calc R . .
H37B H 0.6765 0.5506 0.7078 0.049 Uiso 1 1 calc R . .
C5 C 0.1817(8) 0.3128(3) 0.9338(4) 0.037(2) Uani 1 1 d . . .
H5A H 0.2152 0.2835 0.9572 0.045 Uiso 1 1 calc R . .
H5B H 0.1787 0.3390 0.9680 0.045 Uiso 1 1 calc R . .
C25 C 0.6401(8) 0.3429(3) 0.9981(4) 0.044(2) Uani 1 1 d . . .
H25A H 0.7311 0.3405 0.9969 0.053 Uiso 1 1 calc R . .
H25B H 0.6211 0.3736 1.0215 0.053 Uiso 1 1 calc R . .
C14 C 0.3268(8) 0.3517(3) 0.4843(4) 0.044(2) Uani 1 1 d . . .
H14 H 0.2694 0.3796 0.4910 0.053 Uiso 1 1 calc R . .
C15 C 0.2795(10) 0.3240(4) 0.4207(5) 0.060(3) Uani 1 1 d . . .
H15A H 0.2842 0.3453 0.3814 0.090 Uiso 1 1 calc R . .
H15B H 0.1936 0.3140 0.4256 0.090 Uiso 1 1 calc R . .
H15C H 0.3307 0.2951 0.4146 0.090 Uiso 1 1 calc R . .
C36 C 1.0014(9) 0.3584(4) 0.5711(6) 0.064(3) Uani 1 1 d . . .
H36A H 1.0796 0.3759 0.5794 0.096 Uiso 1 1 calc R . .
H36B H 0.9676 0.3659 0.5258 0.096 Uiso 1 1 calc R . .
H36C H 1.0160 0.3232 0.5752 0.096 Uiso 1 1 calc R . .
C26 C 0.5943(9) 0.3004(4) 1.0402(5) 0.053(3) Uani 1 1 d . . .
H26 H 0.5026 0.3037 1.0420 0.064 Uiso 1 1 calc R . .
C35 C 0.9634(10) 0.3692(4) 0.6939(6) 0.075(3) Uani 1 1 d . . .
H35A H 0.9729 0.3346 0.7052 0.113 Uiso 1 1 calc R . .
H35B H 0.9076 0.3845 0.7250 0.113 Uiso 1 1 calc R . .
H35C H 1.0442 0.3852 0.6979 0.113 Uiso 1 1 calc R . .
C17 C 0.2205(10) 0.4944(3) 0.6243(4) 0.057(3) Uani 1 1 d D . .
H17A H 0.1364 0.4804 0.6248 0.069 Uiso 1 1 calc R . .
H17B H 0.2190 0.5253 0.6499 0.069 Uiso 1 1 calc R . .
C33 C 0.7882(7) 0.3446(3) 0.6120(5) 0.041(2) Uani 1 1 d . . .
H33A H 0.8075 0.3097 0.6197 0.049 Uiso 1 1 calc R . .
H33B H 0.7581 0.3481 0.5646 0.049 Uiso 1 1 calc R . .
C34 C 0.9099(8) 0.3742(4) 0.6225(5) 0.051(3) Uani 1 1 d . . .
H34 H 0.8900 0.4094 0.6144 0.061 Uiso 1 1 calc R . .
C21 C 0.6268(9) 0.4997(3) 0.9212(4) 0.045(2) Uani 1 1 d . . .
H21A H 0.5905 0.4930 0.9649 0.054 Uiso 1 1 calc R . .
H21B H 0.7163 0.4926 0.9269 0.054 Uiso 1 1 calc R . .
C30 C 0.7590(10) 0.2006(4) 0.8308(5) 0.058(3) Uani 1 1 d . . .
H30 H 0.7493 0.2143 0.8768 0.069 Uiso 1 1 calc R . .
C27 C 0.6479(11) 0.3022(5) 1.1119(5) 0.085(4) Uani 1 1 d . . .
H27A H 0.6174 0.2744 1.1371 0.128 Uiso 1 1 calc R . .
H27B H 0.6228 0.3326 1.1332 0.128 Uiso 1 1 calc R . .
H27C H 0.7383 0.3009 1.1118 0.128 Uiso 1 1 calc R . .
C3 C 0.0870(10) 0.5514(4) 0.9239(6) 0.085(4) Uani 1 1 d . . .
H3A H 0.0070 0.5493 0.8989 0.128 Uiso 1 1 calc R . .
H3B H 0.1072 0.5857 0.9328 0.128 Uiso 1 1 calc R . .
H3C H 0.0826 0.5340 0.9667 0.128 Uiso 1 1 calc R . .
C6 C 0.0515(8) 0.3017(3) 0.9106(5) 0.050(3) Uani 1 1 d . . .
H6 H 0.0543 0.2791 0.8714 0.059 Uiso 1 1 calc R . .
C38 C 0.8272(8) 0.5168(4) 0.6712(5) 0.052(3) Uani 1 1 d . . .
H38 H 0.8402 0.4894 0.6392 0.062 Uiso 1 1 calc R . .
C31 C 0.8768(10) 0.1706(4) 0.8330(7) 0.093(4) Uani 1 1 d . . .
H31A H 0.8682 0.1429 0.8636 0.139 Uiso 1 1 calc R . .
H31B H 0.9465 0.1909 0.8491 0.139 Uiso 1 1 calc R . .
H31C H 0.8918 0.1586 0.7879 0.139 Uiso 1 1 calc R . .
C10 C 0.1722(11) 0.2044(5) 0.7100(9) 0.098(5) Uani 1 1 d . . .
H10 H 0.1411 0.2058 0.7564 0.117 Uiso 1 1 calc R . .
C29 C 0.7645(8) 0.2428(3) 0.7829(5) 0.047(3) Uani 1 1 d . . .
H29A H 0.7622 0.2295 0.7367 0.056 Uiso 1 1 calc R . .
H29B H 0.8457 0.2589 0.7907 0.056 Uiso 1 1 calc R . .
C4 C 0.2040(10) 0.5590(4) 0.8203(6) 0.068(3) Uani 1 1 d . . .
H4A H 0.1318 0.5555 0.7890 0.103 Uiso 1 1 calc R . .
H4B H 0.2779 0.5474 0.7987 0.103 Uiso 1 1 calc R . .
H4C H 0.2147 0.5934 0.8325 0.103 Uiso 1 1 calc R . .
C28 C 0.6199(10) 0.2518(4) 1.0097(5) 0.067(3) Uani 1 1 d . . .
H28A H 0.7083 0.2490 1.0023 0.100 Uiso 1 1 calc R . .
H28B H 0.5727 0.2487 0.9667 0.100 Uiso 1 1 calc R . .
H28C H 0.5954 0.2259 1.0403 0.100 Uiso 1 1 calc R . .
C16 C 0.4513(10) 0.3724(4) 0.4723(5) 0.064(3) Uani 1 1 d . . .
H16A H 0.4770 0.3939 0.5097 0.096 Uiso 1 1 calc R . .
H16B H 0.4475 0.3909 0.4303 0.096 Uiso 1 1 calc R . .
H16C H 0.5112 0.3458 0.4693 0.096 Uiso 1 1 calc R . .
C7 C -0.0199(9) 0.2767(4) 0.9639(5) 0.070(3) Uani 1 1 d . . .
H7A H 0.0235 0.2469 0.9785 0.105 Uiso 1 1 calc R . .
H7B H -0.1026 0.2683 0.9454 0.105 Uiso 1 1 calc R . .
H7C H -0.0269 0.2986 1.0024 0.105 Uiso 1 1 calc R . .
C32 C 0.6499(11) 0.1679(4) 0.8146(6) 0.079(4) Uani 1 1 d . . .
H32A H 0.5734 0.1852 0.8234 0.119 Uiso 1 1 calc R . .
H32B H 0.6563 0.1386 0.8428 0.119 Uiso 1 1 calc R . .
H32C H 0.6491 0.1584 0.7671 0.119 Uiso 1 1 calc R . .
C2 C 0.1847(9) 0.5291(4) 0.8835(6) 0.059(3) Uani 1 1 d . . .
H2 H 0.2638 0.5300 0.9115 0.071 Uiso 1 1 calc R . .
C8 C -0.0159(9) 0.3477(4) 0.8868(6) 0.077(4) Uani 1 1 d . . .
H8A H -0.0209 0.3705 0.9246 0.116 Uiso 1 1 calc R . .
H8B H -0.0994 0.3393 0.8696 0.116 Uiso 1 1 calc R . .
H8C H 0.0294 0.3631 0.8511 0.116 Uiso 1 1 calc R . .
C40 C 0.8891(9) 0.5626(4) 0.6432(6) 0.078(4) Uani 1 1 d . . .
H40A H 0.8537 0.5696 0.5980 0.117 Uiso 1 1 calc R . .
H40B H 0.9781 0.5570 0.6412 0.117 Uiso 1 1 calc R . .
H40C H 0.8747 0.5904 0.6727 0.117 Uiso 1 1 calc R . .
C1 C 0.1568(8) 0.4758(3) 0.8672(4) 0.043(2) Uani 1 1 d . . .
H1A H 0.0798 0.4745 0.8384 0.051 Uiso 1 1 calc R . .
H1B H 0.1403 0.4589 0.9098 0.051 Uiso 1 1 calc R . .
C12 C 0.1025(17) 0.2329(6) 0.6766(12) 0.196(12) Uani 1 1 d . . .
H12A H 0.1293 0.2666 0.6848 0.295 Uiso 1 1 calc R . .
H12B H 0.0174 0.2290 0.6902 0.295 Uiso 1 1 calc R . .
H12C H 0.1064 0.2254 0.6286 0.295 Uiso 1 1 calc R . .
C39 C 0.8921(9) 0.5031(4) 0.7394(6) 0.070(3) Uani 1 1 d . . .
H39A H 0.8814 0.5296 0.7717 0.105 Uiso 1 1 calc R . .
H39B H 0.9804 0.4980 0.7335 0.105 Uiso 1 1 calc R . .
H39C H 0.8557 0.4732 0.7564 0.105 Uiso 1 1 calc R . .
C11 C 0.1432(12) 0.1520(5) 0.6863(11) 0.161(9) Uani 1 1 d . . .
H11A H 0.0570 0.1442 0.6945 0.241 Uiso 1 1 calc R . .
H11B H 0.1978 0.1291 0.7111 0.241 Uiso 1 1 calc R . .
H11C H 0.1563 0.1493 0.6381 0.241 Uiso 1 1 calc R . .
C19 C 0.3452(12) 0.5024(8) 0.5209(8) 0.207(12) Uani 1 1 d D . .
H19A H 0.3597 0.5328 0.4967 0.310 Uiso 1 1 calc R . .
H19B H 0.3345 0.4756 0.4886 0.310 Uiso 1 1 calc R . .
H19C H 0.4160 0.4955 0.5519 0.310 Uiso 1 1 calc R . .
C24 C 0.6782(15) 0.5819(5) 0.9628(6) 0.121(6) Uani 1 1 d . . .
H24A H 0.6907 0.6147 0.9450 0.181 Uiso 1 1 calc R . .
H24B H 0.7584 0.5675 0.9764 0.181 Uiso 1 1 calc R . .
H24C H 0.6267 0.5837 1.0018 0.181 Uiso 1 1 calc R . .
C18 C 0.242(2) 0.5068(9) 0.5558(8) 0.29(2) Uani 1 1 d D . .
H18 H 0.1987 0.4779 0.5354 0.347 Uiso 1 1 calc R . .
C23 C 0.5623(14) 0.5748(5) 0.8550(7) 0.106(5) Uani 1 1 d . . .
H23A H 0.5901 0.5605 0.8133 0.158 Uiso 1 1 calc R . .
H23B H 0.5873 0.6091 0.8576 0.158 Uiso 1 1 calc R . .
H23C H 0.4721 0.5725 0.8556 0.158 Uiso 1 1 calc R . .
C22 C 0.614(2) 0.5502(5) 0.9085(9) 0.209(13) Uani 1 1 d . . .
H22 H 0.5348 0.5512 0.9321 0.251 Uiso 1 1 calc R . .
C20 C 0.150(3) 0.5449(13) 0.5269(8) 0.55(5) Uani 1 1 d D . .
H20A H 0.1737 0.5544 0.4818 0.831 Uiso 1 1 calc R . .
H20B H 0.1518 0.5736 0.5561 0.831 Uiso 1 1 calc R . .
H20C H 0.0670 0.5310 0.5243 0.831 Uiso 1 1 calc R . .

loop_
_atom_site_aniso_label
_atom_site_aniso_U_11
_atom_site_aniso_U_22
_atom_site_aniso_U_33
_atom_site_aniso_U_23
_atom_site_aniso_U_13
_atom_site_aniso_U_12
Si1 0.0373(15) 0.0307(16) 0.0329(16) -0.0011(12) 0.0027(12) 0.0011(11)
Si4 0.0336(14) 0.0325(15) 0.0255(15) -0.0014(12) -0.0009(11) -0.0022(11)
Si5 0.0393(15) 0.0305(16) 0.0319(16) 0.0037(12) -0.0020(11) 0.0006(11)
Si8 0.0358(15) 0.0434(17) 0.0296(16) 0.0003(13) 0.0004(11) 0.0051(12)
Si2 0.0376(15) 0.0281(15) 0.0352(16) -0.0019(12) 0.0024(11) -0.0013(11)
Si6 0.0392(15) 0.0286(15) 0.0300(15) -0.0014(12) 0.0030(11) -0.0049(11)
Si9 0.0320(15) 0.0384(17) 0.0319(16) 0.0013(12) 0.0016(11) -0.0020(11)
Si3 0.0378(15) 0.0303(15) 0.0297(15) -0.0011(12) 0.0021(11) -0.0050(11)
Si7 0.0379(15) 0.0289(15) 0.0303(15) 0.0019(12) 0.0006(11) 0.0010(11)
Si10 0.0418(16) 0.0356(16) 0.0346(16) -0.0036(12) 0.0045(12) -0.0062(12)
O9 0.034(3) 0.034(3) 0.022(3) 0.002(3) 0.002(3) -0.005(3)
O8 0.049(4) 0.027(3) 0.039(4) 0.005(3) 0.009(3) 0.005(3)
O6 0.039(4) 0.023(3) 0.050(4) -0.004(3) -0.001(3) 0.000(3)
O10 0.044(4) 0.040(4) 0.051(4) 0.005(3) 0.000(3) 0.005(3)
O7 0.032(3) 0.035(4) 0.034(4) -0.004(3) -0.002(3) -0.003(3)
O2 0.047(4) 0.032(4) 0.031(4) -0.004(3) 0.008(3) -0.007(3)
O15 0.062(4) 0.042(4) 0.030(4) -0.004(3) 0.013(3) -0.010(3)
O4 0.041(4) 0.031(4) 0.041(4) -0.003(3) -0.005(3) 0.005(3)
O11 0.040(4) 0.040(4) 0.044(4) 0.003(3) -0.003(3) 0.001(3)
O12 0.039(3) 0.037(4) 0.036(4) 0.004(3) 0.002(3) 0.007(3)
O14 0.040(4) 0.047(4) 0.044(4) -0.001(3) 0.004(3) -0.003(3)
O5 0.048(4) 0.044(4) 0.040(4) 0.011(3) 0.003(3) 0.001(3)
O13 0.039(4) 0.068(5) 0.036(4) 0.016(3) -0.002(3) -0.012(3)
O1 0.045(4) 0.038(4) 0.053(4) 0.002(3) -0.007(3) -0.005(3)
O3 0.032(3) 0.038(4) 0.040(4) 0.009(3) 0.000(3) -0.005(3)
C9 0.044(6) 0.041(6) 0.044(6) -0.003(5) 0.012(4) 0.001(4)
C13 0.027(5) 0.035(6) 0.044(6) -0.006(5) -0.002(4) -0.002(4)
C37 0.050(6) 0.040(6) 0.032(6) 0.008(5) -0.004(4) -0.015(5)
C5 0.048(6) 0.029(5) 0.035(6) 0.004(4) 0.002(4) -0.002(4)
C25 0.051(6) 0.054(7) 0.027(6) -0.005(5) -0.002(4) 0.007(5)
C14 0.052(6) 0.045(6) 0.035(6) 0.010(5) -0.001(5) -0.007(5)
C15 0.090(8) 0.055(7) 0.036(6) 0.001(5) -0.005(5) 0.001(6)
C36 0.043(6) 0.061(7) 0.091(9) 0.002(6) 0.030(6) 0.005(5)
C26 0.063(7) 0.051(7) 0.046(7) 0.003(6) -0.005(5) -0.002(5)
C35 0.054(7) 0.096(9) 0.073(9) -0.017(7) -0.015(6) -0.017(6)
C17 0.090(8) 0.045(7) 0.036(7) -0.004(5) -0.007(5) 0.021(5)
C33 0.046(6) 0.023(5) 0.055(7) 0.003(5) 0.004(5) -0.003(4)
C34 0.046(6) 0.049(7) 0.060(8) -0.008(5) 0.014(5) -0.005(5)
C21 0.063(7) 0.042(7) 0.031(6) -0.013(5) 0.007(5) -0.005(5)
C30 0.077(8) 0.050(7) 0.046(7) -0.004(6) -0.002(5) 0.016(6)
C27 0.106(10) 0.107(10) 0.041(8) 0.014(7) -0.012(6) 0.006(8)
C3 0.070(8) 0.083(9) 0.104(10) -0.043(8) 0.010(7) 0.018(6)
C6 0.039(6) 0.051(7) 0.058(7) -0.005(5) 0.006(5) -0.003(5)
C38 0.036(6) 0.066(7) 0.053(7) 0.008(6) 0.004(5) -0.002(5)
C31 0.077(8) 0.067(8) 0.132(12) -0.017(8) -0.015(8) 0.047(7)
C10 0.050(8) 0.063(9) 0.180(15) -0.042(10) -0.002(8) 0.000(6)
C29 0.043(6) 0.057(7) 0.039(6) -0.010(5) 0.002(4) 0.002(5)
C4 0.080(8) 0.031(6) 0.093(10) 0.001(6) -0.009(7) -0.009(5)
C28 0.063(7) 0.070(8) 0.067(8) 0.021(7) 0.005(6) 0.000(6)
C16 0.081(8) 0.076(8) 0.036(7) 0.010(6) 0.015(5) 0.000(6)
C7 0.054(7) 0.086(9) 0.072(8) 0.002(7) 0.027(6) -0.021(6)
C32 0.106(10) 0.059(8) 0.075(9) 0.038(7) 0.028(7) 0.028(7)
C2 0.043(6) 0.051(7) 0.082(8) -0.015(7) -0.003(5) 0.012(5)
C8 0.038(6) 0.083(9) 0.110(10) 0.012(8) 0.002(6) -0.011(6)
C40 0.042(7) 0.088(9) 0.106(10) 0.055(7) 0.016(6) -0.019(6)
C1 0.052(6) 0.043(6) 0.034(6) 0.000(5) 0.008(4) 0.012(5)
C12 0.134(15) 0.078(12) 0.36(3) -0.008(15) -0.159(18) -0.017(11)
C39 0.061(7) 0.067(8) 0.081(9) 0.016(6) -0.012(6) 0.003(6)
C11 0.067(9) 0.094(12) 0.32(3) -0.114(14) 0.005(12) -0.017(8)
C19 0.105(13) 0.36(3) 0.156(18) 0.14(2) -0.014(12) -0.138(17)
C24 0.215(16) 0.065(9) 0.075(10) -0.029(8) -0.060(10) -0.028(10)
C18 0.42(4) 0.37(3) 0.087(14) 0.091(17) 0.075(18) 0.37(3)
C23 0.159(13) 0.059(9) 0.097(12) 0.000(8) -0.009(9) -0.003(9)
C22 0.44(3) 0.039(10) 0.125(15) 0.004(9) -0.183(19) -0.060(14)
C20 0.91(9) 0.70(7) 0.051(14) 0.10(2) 0.08(2) 0.74(7)

loop_
_atom_type_symbol
_atom_type_description
_atom_type_scat_dispersion_real
_atom_type_scat_dispersion_imag
_atom_type_scat_source
C C 0.0033 0.0016 'International Tables Vol C Tables 4.2.6.8 and 6.1.1.4'
H H 0.0000 0.0000 'International Tables Vol C Tables 4.2.6.8 and 6.1.1.4'
O O 0.0106 0.0060 'International Tables Vol C Tables 4.2.6.8 and 6.1.1.4'
Si Si 0.0817 0.0704 'International Tables Vol C Tables 4.2.6.8 and 6.1.1.4'

loop_
_geom_angle_atom_site_label_1
_geom_angle_atom_site_label_2
_geom_angle_atom_site_label_3
_geom_angle
_geom_angle_site_symmetry_1
_geom_angle_site_symmetry_3
O5 Si1 O6 109.5(3) . .
O5 Si1 O1 106.6(3) . .
O6 Si1 O1 110.3(3) . .
O5 Si1 C1 112.9(4) . .
O6 Si1 C1 108.1(4) . .
O1 Si1 C1 109.4(4) . .
O9 Si4 O4 109.9(3) . .
O9 Si4 O3 108.5(3) . .
O4 Si4 O3 108.5(3) . .
O9 Si4 C13 109.5(3) . .
O4 Si4 C13 110.3(3) . .
O3 Si4 C13 110.1(3) . .
O10 Si5 O4 108.3(3) . .
O10 Si5 O5 108.8(3) . .
O4 Si5 O5 110.7(3) . .
O10 Si5 C17 111.7(4) . .
O4 Si5 C17 111.2(4) . .
O5 Si5 C17 106.2(4) . .
O8 Si8 O12 109.3(3) . .
O8 Si8 O13 108.6(3) . .
O12 Si8 O13 107.7(3) . .
O8 Si8 C29 111.8(4) . .
O12 Si8 C29 108.0(4) . .
O13 Si8 C29 111.3(4) . .
O1 Si2 O7 108.5(3) . .
O1 Si2 O2 108.4(3) . .
O7 Si2 O2 109.1(3) . .
O1 Si2 C5 112.0(4) . .
O7 Si2 C5 109.6(3) . .
O2 Si2 C5 109.2(3) . .
O15 Si6 O11 108.7(3) . .
O15 Si6 O6 109.0(3) . .
O11 Si6 O6 109.6(3) . .
O15 Si6 C21 109.9(4) . .
O11 Si6 C21 109.1(4) . .
O6 Si6 C21 110.6(4) . .
O13 Si9 O9 109.1(3) . .
O13 Si9 O14 109.5(3) . .
O9 Si9 O14 108.2(3) . .
O13 Si9 C33 111.7(4) . .
O9 Si9 C33 109.5(3) . .
O14 Si9 C33 108.8(3) . .
O3 Si3 O2 108.1(3) . .
O3 Si3 O8 109.5(3) . .
O2 Si3 O8 109.7(3) . .
O3 Si3 C9 110.8(4) . .
O2 Si3 C9 111.0(4) . .
O8 Si3 C9 107.7(3) . .
O7 Si7 O12 108.5(3) . .
O7 Si7 O11 110.2(3) . .
O12 Si7 O11 107.8(3) . .
O7 Si7 C25 109.4(4) . .
O12 Si7 C25 111.8(4) . .
O11 Si7 C25 109.1(4) . .
O14 Si10 O10 109.8(3) . .
O14 Si10 O15 108.3(3) . .
O10 Si10 O15 109.3(3) . .
O14 Si10 C37 109.2(4) . .
O10 Si10 C37 108.5(4) . .
O15 Si10 C37 111.8(4) . .
Si4 O9 Si9 151.3(4) . .
Si8 O8 Si3 154.2(4) . .
Si1 O6 Si6 150.6(4) . .
Si5 O10 Si10 150.9(4) . .
Si7 O7 Si2 153.1(4) . .
Si3 O2 Si2 146.4(4) . .
Si6 O15 Si10 155.6(4) . .
Si4 O4 Si5 153.6(4) . .
Si6 O11 Si7 156.0(4) . .
Si7 O12 Si8 144.3(4) . .
Si10 O14 Si9 150.1(4) . .
Si1 O5 Si5 155.0(4) . .
Si9 O13 Si8 148.1(4) . .
Si2 O1 Si1 156.6(4) . .
Si3 O3 Si4 150.2(4) . .
C10 C9 Si3 119.9(7) . .
C10 C9 H9A 107.3 . .
Si3 C9 H9A 107.3 . .
C10 C9 H9B 107.3 . .
Si3 C9 H9B 107.3 . .
H9A C9 H9B 106.9 . .
C14 C13 Si4 117.5(6) . .
C14 C13 H13A 107.9 . .
Si4 C13 H13A 107.9 . .
C14 C13 H13B 107.9 . .
Si4 C13 H13B 107.9 . .
H13A C13 H13B 107.2 . .
C38 C37 Si10 116.1(6) . .
C38 C37 H37A 108.3 . .
Si10 C37 H37A 108.3 . .
C38 C37 H37B 108.3 . .
Si10 C37 H37B 108.3 . .
H37A C37 H37B 107.4 . .
C6 C5 Si2 120.0(6) . .
C6 C5 H5A 107.3 . .
Si2 C5 H5A 107.3 . .
C6 C5 H5B 107.3 . .
Si2 C5 H5B 107.3 . .
H5A C5 H5B 106.9 . .
C26 C25 Si7 116.4(6) . .
C26 C25 H25A 108.2 . .
Si7 C25 H25A 108.2 . .
C26 C25 H25B 108.2 . .
Si7 C25 H25B 108.2 . .
H25A C25 H25B 107.4 . .
C16 C14 C13 113.9(7) . .
C16 C14 C15 108.8(8) . .
C13 C14 C15 111.0(7) . .
C16 C14 H14 107.6 . .
C13 C14 H14 107.6 . .
C15 C14 H14 107.6 . .
C14 C15 H15A 109.5 . .
C14 C15 H15B 109.5 . .
H15A C15 H15B 109.5 . .
C14 C15 H15C 109.5 . .
H15A C15 H15C 109.5 . .
H15B C15 H15C 109.5 . .
C34 C36 H36A 109.5 . .
C34 C36 H36B 109.5 . .
H36A C36 H36B 109.5 . .
C34 C36 H36C 109.5 . .
H36A C36 H36C 109.5 . .
H36B C36 H36C 109.5 . .
C28 C26 C27 110.0(9) . .
C28 C26 C25 112.7(8) . .
C27 C26 C25 111.8(8) . .
C28 C26 H26 107.4 . .
C27 C26 H26 107.4 . .
C25 C26 H26 107.4 . .
C34 C35 H35A 109.5 . .
C34 C35 H35B 109.5 . .
H35A C35 H35B 109.5 . .
C34 C35 H35C 109.5 . .
H35A C35 H35C 109.5 . .
H35B C35 H35C 109.5 . .
C18 C17 Si5 120.7(7) . .
C18 C17 H17A 107.2 . .
Si5 C17 H17A 107.2 . .
C18 C17 H17B 107.2 . .
Si5 C17 H17B 107.2 . .
H17A C17 H17B 106.8 . .
C34 C33 Si9 115.8(6) . .
C34 C33 H33A 108.3 . .
Si9 C33 H33A 108.3 . .
C34 C33 H33B 108.3 . .
Si9 C33 H33B 108.3 . .
H33A C33 H33B 107.4 . .
C35 C34 C36 111.9(9) . .
C35 C34 C33 111.2(8) . .
C36 C34 C33 109.6(8) . .
C35 C34 H34 108.0 . .
C36 C34 H34 108.0 . .
C33 C34 H34 108.0 . .
C22 C21 Si6 119.7(8) . .
C22 C21 H21A 107.4 . .
Si6 C21 H21A 107.4 . .
C22 C21 H21B 107.4 . .
Si6 C21 H21B 107.4 . .
H21A C21 H21B 106.9 . .
C29 C30 C32 112.2(8) . .
C29 C30 C31 112.2(9) . .
C32 C30 C31 109.4(9) . .
C29 C30 H30 107.6 . .
C32 C30 H30 107.6 . .
C31 C30 H30 107.6 . .
C26 C27 H27A 109.5 . .
C26 C27 H27B 109.5 . .
H27A C27 H27B 109.5 . .
C26 C27 H27C 109.5 . .
H27A C27 H27C 109.5 . .
H27B C27 H27C 109.5 . .
C2 C3 H3A 109.5 . .
C2 C3 H3B 109.5 . .
H3A C3 H3B 109.5 . .
C2 C3 H3C 109.5 . .
H3A C3 H3C 109.5 . .
H3B C3 H3C 109.5 . .
C5 C6 C7 112.6(8) . .
C5 C6 C8 110.9(8) . .
C7 C6 C8 110.0(8) . .
C5 C6 H6 107.7 . .
C7 C6 H6 107.7 . .
C8 C6 H6 107.7 . .
C37 C38 C40 112.2(8) . .
C37 C38 C39 112.0(8) . .
C40 C38 C39 109.2(8) . .
C37 C38 H38 107.8 . .
C40 C38 H38 107.8 . .
C39 C38 H38 107.8 . .
C30 C31 H31A 109.5 . .
C30 C31 H31B 109.5 . .
H31A C31 H31B 109.5 . .
C30 C31 H31C 109.5 . .
H31A C31 H31C 109.5 . .
H31B C31 H31C 109.5 . .
C12 C10 C9 122.1(15) . .
C12 C10 C11 108.1(14) . .
C9 C10 C11 112.2(10) . .
C12 C10 H10 104.2 . .
C9 C10 H10 104.2 . .
C11 C10 H10 104.2 . .
C30 C29 Si8 118.3(7) . .
C30 C29 H29A 107.7 . .
Si8 C29 H29A 107.7 . .
C30 C29 H29B 107.7 . .
Si8 C29 H29B 107.7 . .
H29A C29 H29B 107.1 . .
C2 C4 H4A 109.5 . .
C2 C4 H4B 109.5 . .
H4A C4 H4B 109.5 . .
C2 C4 H4C 109.5 . .
H4A C4 H4C 109.5 . .
H4B C4 H4C 109.5 . .
C26 C28 H28A 109.5 . .
C26 C28 H28B 109.5 . .
H28A C28 H28B 109.5 . .
C26 C28 H28C 109.5 . .
H28A C28 H28C 109.5 . .
H28B C28 H28C 109.5 . .
C14 C16 H16A 109.5 . .
C14 C16 H16B 109.5 . .
H16A C16 H16B 109.5 . .
C14 C16 H16C 109.5 . .
H16A C16 H16C 109.5 . .
H16B C16 H16C 109.5 . .
C6 C7 H7A 109.5 . .
C6 C7 H7B 109.5 . .
H7A C7 H7B 109.5 . .
C6 C7 H7C 109.5 . .
H7A C7 H7C 109.5 . .
H7B C7 H7C 109.5 . .
C30 C32 H32A 109.5 . .
C30 C32 H32B 109.5 . .
H32A C32 H32B 109.5 . .
C30 C32 H32C 109.5 . .
H32A C32 H32C 109.5 . .
H32B C32 H32C 109.5 . .
C3 C2 C1 111.7(9) . .
C3 C2 C4 110.7(9) . .
C1 C2 C4 112.1(8) . .
C3 C2 H2 107.4 . .
C1 C2 H2 107.4 . .
C4 C2 H2 107.4 . .
C6 C8 H8A 109.5 . .
C6 C8 H8B 109.5 . .
H8A C8 H8B 109.5 . .
C6 C8 H8C 109.5 . .
H8A C8 H8C 109.5 . .
H8B C8 H8C 109.5 . .
C38 C40 H40A 109.5 . .
C38 C40 H40B 109.5 . .
H40A C40 H40B 109.5 . .
C38 C40 H40C 109.5 . .
H40A C40 H40C 109.5 . .
H40B C40 H40C 109.5 . .
C2 C1 Si1 116.8(6) . .
C2 C1 H1A 108.1 . .
Si1 C1 H1A 108.1 . .
C2 C1 H1B 108.1 . .
Si1 C1 H1B 108.1 . .
H1A C1 H1B 107.3 . .
C10 C12 H12A 109.5 . .
C10 C12 H12B 109.5 . .
H12A C12 H12B 109.5 . .
C10 C12 H12C 109.5 . .
H12A C12 H12C 109.5 . .
H12B C12 H12C 109.5 . .
C38 C39 H39A 109.5 . .
C38 C39 H39B 109.5 . .
H39A C39 H39B 109.5 . .
C38 C39 H39C 109.5 . .
H39A C39 H39C 109.5 . .
H39B C39 H39C 109.5 . .
C10 C11 H11A 109.5 . .
C10 C11 H11B 109.5 . .
H11A C11 H11B 109.5 . .
C10 C11 H11C 109.5 . .
H11A C11 H11C 109.5 . .
H11B C11 H11C 109.5 . .
C18 C19 H19A 109.5 . .
C18 C19 H19B 109.5 . .
H19A C19 H19B 109.5 . .
C18 C19 H19C 109.5 . .
H19A C19 H19C 109.5 . .
H19B C19 H19C 109.5 . .
C22 C24 H24A 109.5 . .
C22 C24 H24B 109.5 . .
H24A C24 H24B 109.5 . .
C22 C24 H24C 109.5 . .
H24A C24 H24C 109.5 . .
H24B C24 H24C 109.5 . .
C19 C18 C17 130.3(14) . .
C19 C18 C20 113.9(14) . .
C17 C18 C20 112.6(10) . .
C19 C18 H18 95.9 . .
C17 C18 H18 95.9 . .
C20 C18 H18 95.9 . .
C22 C23 H23A 109.5 . .
C22 C23 H23B 109.5 . .
H23A C23 H23B 109.5 . .
C22 C23 H23C 109.5 . .
H23A C23 H23C 109.5 . .
H23B C23 H23C 109.5 . .
C23 C22 C21 131.3(11) . .
C23 C22 C24 115.3(12) . .
C21 C22 C24 113.3(12) . .
C23 C22 H22 91.3 . .
C21 C22 H22 91.3 . .
C24 C22 H22 91.3 . .
C18 C20 H20A 109.5 . .
C18 C20 H20B 109.5 . .
H20A C20 H20B 109.5 . .
C18 C20 H20C 109.5 . .
H20A C20 H20C 109.5 . .
H20B C20 H20C 109.5 . .

loop_
_geom_bond_atom_site_label_1
_geom_bond_atom_site_label_2
_geom_bond_distance
_geom_bond_site_symmetry_2
Si1 O5 1.600(6) .
Si1 O6 1.612(6) .
Si1 O1 1.619(6) .
Si1 C1 1.854(8) .
Si4 O9 1.611(5) .
Si4 O4 1.614(6) .
Si4 O3 1.626(6) .
Si4 C13 1.848(8) .
Si5 O10 1.610(6) .
Si5 O4 1.615(6) .
Si5 O5 1.617(6) .
Si5 C17 1.823(9) .
Si8 O8 1.611(6) .
Si8 O12 1.618(6) .
Si8 O13 1.620(6) .
Si8 C29 1.837(9) .
Si2 O1 1.604(6) .
Si2 O7 1.615(6) .
Si2 O2 1.620(6) .
Si2 C5 1.845(8) .
Si6 O15 1.598(6) .
Si6 O11 1.602(6) .
Si6 O6 1.616(6) .
Si6 C21 1.857(9) .
Si9 O13 1.607(6) .
Si9 O9 1.622(6) .
Si9 O14 1.637(6) .
Si9 C33 1.848(9) .
Si3 O3 1.602(6) .
Si3 O2 1.612(6) .
Si3 O8 1.625(6) .
Si3 C9 1.837(9) .
Si7 O7 1.605(6) .
Si7 O12 1.606(6) .
Si7 O11 1.612(6) .
Si7 C25 1.844(9) .
Si10 O14 1.598(6) .
Si10 O10 1.610(6) .
Si10 O15 1.620(6) .
Si10 C37 1.858(8) .
C9 C10 1.468(14) .
C9 H9A 0.9900 .
C9 H9B 0.9900 .
C13 C14 1.504(11) .
C13 H13A 0.9900 .
C13 H13B 0.9900 .
C37 C38 1.504(12) .
C37 H37A 0.9900 .
C37 H37B 0.9900 .
C5 C6 1.495(12) .
C5 H5A 0.9900 .
C5 H5B 0.9900 .
C25 C26 1.532(13) .
C25 H25A 0.9900 .
C25 H25B 0.9900 .
C14 C16 1.494(12) .
C14 C15 1.544(12) .
C14 H14 1.0000 .
C15 H15A 0.9800 .
C15 H15B 0.9800 .
C15 H15C 0.9800 .
C36 C34 1.524(12) .
C36 H36A 0.9800 .
C36 H36B 0.9800 .
C36 H36C 0.9800 .
C26 C28 1.497(13) .
C26 C27 1.517(13) .
C26 H26 1.0000 .
C35 C34 1.516(13) .
C35 H35A 0.9800 .
C35 H35B 0.9800 .
C35 H35C 0.9800 .
C17 C18 1.437(13) .
C17 H17A 0.9900 .
C17 H17B 0.9900 .
C33 C34 1.555(12) .
C33 H33A 0.9900 .
C33 H33B 0.9900 .
C34 H34 1.0000 .
C21 C22 1.415(16) .
C21 H21A 0.9900 .
C21 H21B 0.9900 .
C30 C29 1.505(13) .
C30 C32 1.509(14) .
C30 C31 1.518(13) .
C30 H30 1.0000 .
C27 H27A 0.9800 .
C27 H27B 0.9800 .
C27 H27C 0.9800 .
C3 C2 1.494(13) .
C3 H3A 0.9800 .
C3 H3B 0.9800 .
C3 H3C 0.9800 .
C6 C7 1.508(13) .
C6 C8 1.524(13) .
C6 H6 1.0000 .
C38 C40 1.543(13) .
C38 C39 1.546(13) .
C38 H38 1.0000 .
C31 H31A 0.9800 .
C31 H31B 0.9800 .
C31 H31C 0.9800 .
C10 C12 1.256(17) .
C10 C11 1.543(16) .
C10 H10 1.0000 .
C29 H29A 0.9900 .
C29 H29B 0.9900 .
C4 C2 1.527(14) .
C4 H4A 0.9800 .
C4 H4B 0.9800 .
C4 H4C 0.9800 .
C28 H28A 0.9800 .
C28 H28B 0.9800 .
C28 H28C 0.9800 .
C16 H16A 0.9800 .
C16 H16B 0.9800 .
C16 H16C 0.9800 .
C7 H7A 0.9800 .
C7 H7B 0.9800 .
C7 H7C 0.9800 .
C32 H32A 0.9800 .
C32 H32B 0.9800 .
C32 H32C 0.9800 .
C2 C1 1.525(13) .
C2 H2 1.0000 .
C8 H8A 0.9800 .
C8 H8B 0.9800 .
C8 H8C 0.9800 .
C40 H40A 0.9800 .
C40 H40B 0.9800 .
C40 H40C 0.9800 .
C1 H1A 0.9900 .
C1 H1B 0.9900 .
C12 H12A 0.9800 .
C12 H12B 0.9800 .
C12 H12C 0.9800 .
C39 H39A 0.9800 .
C39 H39B 0.9800 .
C39 H39C 0.9800 .
C11 H11A 0.9800 .
C11 H11B 0.9800 .
C11 H11C 0.9800 .
C19 C18 1.349(15) .
C19 H19A 0.9800 .
C19 H19B 0.9800 .
C19 H19C 0.9800 .
C24 C22 1.528(15) .
C24 H24A 0.9800 .
C24 H24B 0.9800 .
C24 H24C 0.9800 .
C18 C20 1.537(13) .
C18 H18 1.0000 .
C23 C22 1.360(16) .
C23 H23A 0.9800 .
C23 H23B 0.9800 .
C23 H23C 0.9800 .
C22 H22 1.0000 .
C20 H20A 0.9800 .
C20 H20B 0.9800 .
C20 H20C 0.9800 .
